data_1534475
loop_
_publ_author_name
'Afanas'eva, I.N.'
'Kuz'micheva, G.M.'
'Khlybov, E.P.'

_publ_section_title
;
 X-ray proximate method of structure and composition determination of M A'
 (A")2 Cu2 O6+delta phases.
;
_journal_name_full 'Zhurnal Neorganicheskoi Khimii'
_journal_page_first 195
_journal_page_last 201
_journal_volume 40
_journal_year 1995
_chemical_formula_sum 'Al0.74 Cu2.26 O6.76 Sr2 Y'
_chemical_name_systematic '(Al0.74 Cu0.26) Y Sr2 Cu2 O6.76'
_space_group_IT_number 123
_symmetry_space_group_name_Hall '-P 4 2'
_symmetry_space_group_name_H-M 'P 4/m m m'
_cell_angle_alpha 90
_cell_angle_beta 90
_cell_angle_gamma 90
_cell_formula_units_Z 1
_cell_length_a 3.8378
_cell_length_b 3.8378
_cell_length_c 11.259
_cell_volume 165.831
_citation_journal_id_ASTM ZNOKAQ
_cod_data_source_file Afanaseva_ZNOKAQ_1995_1494.cif
_cod_data_source_block Al0.74Cu2.26O6.76Sr2Y1
_cod_original_cell_volume 165.8305
_cod_original_formula_sum 'Al0.74 Cu2.26 O6.76 Sr2 Y1'
_cod_database_code 1534475

loop_
_symmetry_equiv_pos_as_xyz
x,y,z
-y,x,z
-x,-y,z
y,-x,z
x,-y,-z
y,x,-z
-x,y,-z
-y,-x,-z
-x,-y,-z
y,-x,-z
x,y,-z
-y,x,-z
-x,y,z
-y,-x,z
x,-y,z
y,x,z

loop_
_atom_site_label
_atom_site_type_symbol
_atom_site_fract_x
_atom_site_fract_y
_atom_site_fract_z
_atom_site_occupancy
_atom_site_U_iso_or_equiv
Y1 Y+3 0.5 0.5 0.5 1 0.0
Al1 Al+3 0 0 0 0.74 0.0
Cu2 Cu+2 0 0 0.3488 1 0.0
O3 O-2 0 0 0.143 0.7 0.0
Cu1 Cu+2 0 0 0 0.26 0.0
O2 O-2 0 0.5 0 0.68 0.0
O1 O-2 0.5 0 0.365 1 0.0
Sr1 Sr+2 0.5 0.5 0.1934 1 0.0
